data_4127042
loop_
_publ_author_name
'Liang, Qiuming'
'Salmon, Andrew'
'Kim, Patrick Jinhyung'
'Yan, Linfan'
'Song, Datong'

_publ_section_title
;
 Unusual Rearrangement of an N-Donor-Functionalized N-Heterocyclic Carbene
 Ligand on Group 8 Metals.
;
_journal_name_full 'Journal of the American Chemical Society'
_journal_paper_doi 10.1021/jacs.7b13097
_journal_year 2018
_chemical_formula_sum 'C57 H63 B N4 Ru'
_chemical_formula_weight 915.99
_space_group_crystal_system monoclinic
_space_group_IT_number 14
_space_group_name_Hall '-P 2ybc'
_space_group_name_H-M_alt 'P 1 21/c 1'
_symmetry_space_group_name_Hall '-P 2ybc'
_symmetry_space_group_name_H-M 'P 1 21/c 1'
_atom_sites_solution_hydrogens geom
_audit_creation_method SHELXL-2016/6
_cell_angle_alpha 90
_cell_angle_beta 90.222(3)
_cell_angle_gamma 90
_cell_formula_units_Z 4
_cell_length_a 8.9492(6)
_cell_length_b 26.3473(19)
_cell_length_c 20.6647(13)
_cell_measurement_reflns_used 44140
_cell_measurement_temperature 150(2)
_cell_measurement_theta_max 27.478
_cell_measurement_theta_min 1.833
_cell_volume 4872.4(6)
_computing_structure_refinement 'SHELXL-2016/6 (Sheldrick, 2016)'
_diffrn_ambient_temperature 150(2)
_diffrn_measured_fraction_theta_full 0.998
_diffrn_measured_fraction_theta_max 0.994
_diffrn_measurement_device_type 'Bruker Kappa Apex II'
_diffrn_measurement_method 'omega and phi scans'
_diffrn_radiation_type MoK\a
_diffrn_radiation_wavelength 0.71073
_diffrn_reflns_av_R_equivalents 0.1438
_diffrn_reflns_av_unetI/netI 0.1795
_diffrn_reflns_Laue_measured_fraction_full 0.998
_diffrn_reflns_Laue_measured_fraction_max 0.994
_diffrn_reflns_limit_h_max 11
_diffrn_reflns_limit_h_min -11
_diffrn_reflns_limit_k_max 34
_diffrn_reflns_limit_k_min -34
_diffrn_reflns_limit_l_max 26
_diffrn_reflns_limit_l_min -19
_diffrn_reflns_number 44140
_diffrn_reflns_point_group_measured_fraction_full 0.998
_diffrn_reflns_point_group_measured_fraction_max 0.994
_diffrn_reflns_theta_full 25.242
_diffrn_reflns_theta_max 27.478
_diffrn_reflns_theta_min 1.833
_exptl_absorpt_coefficient_mu 0.363
_exptl_absorpt_correction_T_max 0.7253
_exptl_absorpt_correction_T_min 0.6236
_exptl_absorpt_correction_type multi-scan
_exptl_absorpt_process_details SADABS
_exptl_crystal_colour yellow
_exptl_crystal_density_diffrn 1.249
_exptl_crystal_description block
_exptl_crystal_F_000 1928
_exptl_crystal_size_max 0.1
_exptl_crystal_size_mid 0.05
_exptl_crystal_size_min 0.02
_refine_diff_density_max 0.648
_refine_diff_density_min -0.750
_refine_diff_density_rms 0.111
_refine_ls_extinction_method none
_refine_ls_goodness_of_fit_ref 0.982
_refine_ls_hydrogen_treatment constr
_refine_ls_matrix_type full
_refine_ls_number_parameters 579
_refine_ls_number_reflns 11116
_refine_ls_number_restraints 0
_refine_ls_restrained_S_all 0.982
_refine_ls_R_factor_all 0.1522
_refine_ls_R_factor_gt 0.0608
_refine_ls_shift/su_max 0.002
_refine_ls_shift/su_mean 0.000
_refine_ls_structure_factor_coef Fsqd
_refine_ls_weighting_details 'w=1/[\s^2^(Fo^2^)+(0.0229P)^2^] where P=(Fo^2^+2Fc^2^)/3'
_refine_ls_weighting_scheme calc
_refine_ls_wR_factor_gt 0.0943
_refine_ls_wR_factor_ref 0.1195
_reflns_Friedel_coverage 0.000
_reflns_number_gt 5967
_reflns_number_total 11116
_reflns_threshold_expression 'I > 2\s(I)'
_cod_data_source_file ja7b13097_si_002.cif
_cod_data_source_block '[RuCp*(CNtBu)(HL)]BPh4'
_cod_database_code 4127042
_shelx_shelxl_version_number 2016/6
_shelx_space_group_comment
;
The symmetry employed for this shelxl refinement is uniquely defined
by the following loop, which should always be used as a source of
symmetry information in preference to the above space-group names.
They are only intended as comments.
;

loop_
_space_group_symop_operation_xyz
'x, y, z'
'-x, y+1/2, -z+1/2'
'-x, -y, -z'
'x, -y-1/2, z-1/2'

loop_
_atom_site_label
_atom_site_type_symbol
_atom_site_fract_x
_atom_site_fract_y
_atom_site_fract_z
_atom_site_U_iso_or_equiv
_atom_site_adp_type
_atom_site_occupancy
_atom_site_site_symmetry_order
_atom_site_calc_flag
_atom_site_refinement_flags_posn
_atom_site_refinement_flags_adp
Ru1 Ru 0.42694(4) 0.42307(2) 0.76001(2) 0.01638(10) Uani 1 1 d . .
N1 N 0.6280(4) 0.38080(11) 0.77253(16) 0.0190(8) Uani 1 1 d . .
C1 C 0.7188(5) 0.38944(15) 0.8239(2) 0.0237(10) Uani 1 1 d . .
H1A H 0.702873 0.419180 0.848928 0.028 Uiso 1 1 calc R U
B1 B 0.8227(5) 0.30057(16) 0.0665(2) 0.0171(11) Uani 1 1 d . .
N2 N 0.5352(4) 0.37491(12) 0.63861(16) 0.0228(8) Uani 1 1 d . .
C2 C 0.8331(5) 0.35732(17) 0.8416(2) 0.0328(12) Uani 1 1 d . .
H2A H 0.893277 0.364661 0.878437 0.039 Uiso 1 1 calc R U
N3 N 0.4778(4) 0.45028(12) 0.61052(15) 0.0262(9) Uani 1 1 d . .
C3 C 0.8591(6) 0.31423(17) 0.8053(2) 0.0386(13) Uani 1 1 d . .
H3A H 0.936306 0.291163 0.816801 0.046 Uiso 1 1 calc R U
C4 C 0.7702(5) 0.30558(15) 0.7518(2) 0.0308(12) Uani 1 1 d . .
H4A H 0.786105 0.276346 0.725784 0.037 Uiso 1 1 calc R U
N4 N 0.5926(4) 0.52198(12) 0.79715(16) 0.0267(9) Uani 1 1 d . .
C5 C 0.6582(5) 0.33935(14) 0.73601(19) 0.0217(10) Uani 1 1 d . .
C6 C 0.5581(5) 0.32988(14) 0.6785(2) 0.0254(11) Uani 1 1 d . .
H6A H 0.602585 0.302777 0.651534 0.031 Uiso 1 1 calc R U
H6B H 0.459996 0.317622 0.693945 0.031 Uiso 1 1 calc R U
C7 C 0.4824(4) 0.41914(15) 0.66344(18) 0.0213(9) Uani 1 1 d . .
C8 C 0.5608(5) 0.37757(18) 0.5729(2) 0.0359(12) Uani 1 1 d . .
H8A H 0.597032 0.351213 0.545838 0.043 Uiso 1 1 calc R U
C9 C 0.5244(5) 0.42478(19) 0.5551(2) 0.0389(12) Uani 1 1 d . .
H9A H 0.529310 0.438385 0.512634 0.047 Uiso 1 1 calc R U
C10 C 0.4420(5) 0.50373(16) 0.60955(19) 0.0246(10) Uani 1 1 d . .
C11 C 0.3005(5) 0.51938(17) 0.5907(2) 0.0297(11) Uani 1 1 d . .
C12 C 0.2718(6) 0.57165(17) 0.5910(2) 0.0355(12) Uani 1 1 d . .
H12A H 0.174413 0.583246 0.580096 0.043 Uiso 1 1 calc R U
C13 C 0.3809(6) 0.60707(17) 0.6067(2) 0.0340(12) Uani 1 1 d . .
C14 C 0.5233(6) 0.58978(16) 0.62055(19) 0.0338(12) Uani 1 1 d . .
H14A H 0.600105 0.613896 0.628526 0.041 Uiso 1 1 calc R U
C15 C 0.5587(5) 0.53795(16) 0.62326(19) 0.0279(11) Uani 1 1 d . .
C16 C 0.1850(6) 0.48280(17) 0.5654(2) 0.0432(13) Uani 1 1 d . .
H16A H 0.192166 0.450738 0.589217 0.065 Uiso 1 1 calc R U
H16B H 0.202678 0.476532 0.519270 0.065 Uiso 1 1 calc R U
H16C H 0.085129 0.497311 0.571073 0.065 Uiso 1 1 calc R U
C17 C 0.3461(6) 0.66324(17) 0.6071(2) 0.0480(14) Uani 1 1 d . .
H17A H 0.438301 0.682513 0.599979 0.072 Uiso 1 1 calc R U
H17B H 0.303268 0.672654 0.648943 0.072 Uiso 1 1 calc R U
H17C H 0.274371 0.670946 0.572501 0.072 Uiso 1 1 calc R U
C18 C 0.7150(5) 0.51966(17) 0.6368(2) 0.0380(12) Uani 1 1 d . .
H18A H 0.781300 0.548908 0.642756 0.057 Uiso 1 1 calc R U
H18B H 0.750096 0.499191 0.600318 0.057 Uiso 1 1 calc R U
H18C H 0.715400 0.498963 0.676230 0.057 Uiso 1 1 calc R U
C19 C 0.2862(5) 0.36101(14) 0.8038(2) 0.0223(10) Uani 1 1 d . .
C20 C 0.2078(5) 0.38189(15) 0.7509(2) 0.0236(10) Uani 1 1 d . .
C21 C 0.1834(5) 0.43513(14) 0.7639(2) 0.0232(10) Uani 1 1 d . .
C22 C 0.2465(4) 0.44590(15) 0.8264(2) 0.0212(10) Uani 1 1 d . .
C23 C 0.3121(5) 0.40053(14) 0.85124(19) 0.0189(9) Uani 1 1 d . .
C24 C 0.3280(5) 0.30669(15) 0.8149(2) 0.0370(12) Uani 1 1 d . .
H24A H 0.262076 0.291985 0.847721 0.056 Uiso 1 1 calc R U
H24B H 0.431853 0.304797 0.829985 0.056 Uiso 1 1 calc R U
H24C H 0.317488 0.287714 0.774385 0.056 Uiso 1 1 calc R U
C25 C 0.1482(6) 0.35420(17) 0.6926(2) 0.0414(13) Uani 1 1 d . .
H25A H 0.038935 0.352758 0.694766 0.062 Uiso 1 1 calc R U
H25B H 0.188655 0.319635 0.691878 0.062 Uiso 1 1 calc R U
H25C H 0.178255 0.372155 0.653220 0.062 Uiso 1 1 calc R U
C26 C 0.0784(5) 0.46974(16) 0.7279(2) 0.0377(12) Uani 1 1 d . .
H26A H -0.018062 0.470698 0.750173 0.057 Uiso 1 1 calc R U
H26B H 0.064113 0.457073 0.683758 0.057 Uiso 1 1 calc R U
H26C H 0.120826 0.504015 0.726422 0.057 Uiso 1 1 calc R U
C27 C 0.2349(5) 0.49582(15) 0.8609(2) 0.0305(11) Uani 1 1 d . .
H27A H 0.137950 0.498077 0.882538 0.046 Uiso 1 1 calc R U
H27B H 0.244045 0.523546 0.829500 0.046 Uiso 1 1 calc R U
H27C H 0.315205 0.498469 0.893066 0.046 Uiso 1 1 calc R U
C28 C 0.3814(5) 0.39145(16) 0.9163(2) 0.0313(11) Uani 1 1 d . .
H28A H 0.308154 0.375380 0.944856 0.047 Uiso 1 1 calc R U
H28B H 0.413239 0.423894 0.935013 0.047 Uiso 1 1 calc R U
H28C H 0.468316 0.369123 0.911615 0.047 Uiso 1 1 calc R U
C29 C 0.5323(5) 0.48564(15) 0.77779(18) 0.0192(9) Uani 1 1 d . .
C30 C 0.6634(5) 0.56648(13) 0.82589(19) 0.0221(10) Uani 1 1 d . .
C31 C 0.8316(5) 0.55790(16) 0.8267(2) 0.0375(12) Uani 1 1 d . .
H31A H 0.854441 0.527075 0.851326 0.056 Uiso 1 1 calc R U
H31B H 0.881050 0.587039 0.846965 0.056 Uiso 1 1 calc R U
H31C H 0.867450 0.554046 0.782188 0.056 Uiso 1 1 calc R U
C32 C 0.6040(5) 0.57221(15) 0.89440(19) 0.0330(11) Uani 1 1 d . .
H32A H 0.630401 0.542076 0.919787 0.049 Uiso 1 1 calc R U
H32B H 0.495036 0.575858 0.892995 0.049 Uiso 1 1 calc R U
H32C H 0.648234 0.602371 0.914538 0.049 Uiso 1 1 calc R U
C33 C 0.6228(5) 0.61251(15) 0.7847(2) 0.0359(12) Uani 1 1 d . .
H33A H 0.666064 0.608700 0.741487 0.054 Uiso 1 1 calc R U
H33B H 0.662504 0.643296 0.805116 0.054 Uiso 1 1 calc R U
H33C H 0.513900 0.615126 0.781080 0.054 Uiso 1 1 calc R U
C34 C 0.6443(4) 0.28481(13) 0.06452(19) 0.0156(9) Uani 1 1 d . .
C35 C 0.5467(5) 0.28718(13) 0.1166(2) 0.0213(10) Uani 1 1 d . .
H35A H 0.584255 0.298275 0.157271 0.026 Uiso 1 1 calc R U
C36 C 0.3962(5) 0.27399(14) 0.1118(2) 0.0254(10) Uani 1 1 d . .
H36A H 0.334220 0.276314 0.148902 0.030 Uiso 1 1 calc R U
C37 C 0.3367(5) 0.25776(15) 0.0544(2) 0.0311(12) Uani 1 1 d . .
H37A H 0.234470 0.248335 0.051133 0.037 Uiso 1 1 calc R U
C38 C 0.4298(5) 0.25550(16) 0.0014(2) 0.0339(12) Uani 1 1 d . .
H38A H 0.390795 0.244736 -0.039175 0.041 Uiso 1 1 calc R U
C39 C 0.5792(5) 0.26867(14) 0.0064(2) 0.0257(10) Uani 1 1 d . .
H39A H 0.639844 0.266664 -0.031121 0.031 Uiso 1 1 calc R U
C40 C 0.8478(4) 0.35398(13) 0.02707(17) 0.0143(9) Uani 1 1 d . .
C41 C 0.7294(5) 0.38572(14) 0.00825(18) 0.0198(10) Uani 1 1 d . .
H41A H 0.629993 0.374189 0.014629 0.024 Uiso 1 1 calc R U
C42 C 0.7512(5) 0.43336(13) -0.01938(18) 0.0216(10) Uani 1 1 d . .
H42A H 0.667926 0.453668 -0.031471 0.026 Uiso 1 1 calc R U
C43 C 0.8938(5) 0.45067(15) -0.02894(19) 0.0253(10) Uani 1 1 d . .
H43A H 0.909823 0.483238 -0.047386 0.030 Uiso 1 1 calc R U
C44 C 1.0144(5) 0.42071(15) -0.01175(18) 0.0234(9) Uani 1 1 d . .
H44A H 1.113366 0.432367 -0.019083 0.028 Uiso 1 1 calc R U
C45 C 0.9905(5) 0.37365(14) 0.01620(18) 0.0196(9) Uani 1 1 d . .
H45A H 1.074751 0.353893 0.028520 0.024 Uiso 1 1 calc R U
C46 C 0.9120(4) 0.25292(13) 0.03161(18) 0.0164(9) Uani 1 1 d . .
C47 C 0.9817(5) 0.25544(15) -0.02876(19) 0.0217(10) Uani 1 1 d . .
H47A H 0.982603 0.287103 -0.050750 0.026 Uiso 1 1 calc R U
C48 C 1.0499(5) 0.21389(15) -0.0585(2) 0.0281(11) Uani 1 1 d . .
H48A H 1.095200 0.217620 -0.099682 0.034 Uiso 1 1 calc R U
C49 C 1.0514(5) 0.16748(16) -0.0278(2) 0.0326(12) Uani 1 1 d . .
H49A H 1.100023 0.139276 -0.047080 0.039 Uiso 1 1 calc R U
C50 C 0.9816(5) 0.16234(15) 0.0312(2) 0.0285(11) Uani 1 1 d . .
H50A H 0.979829 0.130298 0.052254 0.034 Uiso 1 1 calc R U
C51 C 0.9137(4) 0.20427(14) 0.05990(19) 0.0209(10) Uani 1 1 d . .
H51A H 0.866236 0.199806 0.100539 0.025 Uiso 1 1 calc R U
C52 C 0.8819(4) 0.31274(13) 0.14023(18) 0.0167(9) Uani 1 1 d . .
C53 C 0.8163(5) 0.35299(14) 0.17495(19) 0.0210(10) Uani 1 1 d . .
H53A H 0.739685 0.372226 0.154548 0.025 Uiso 1 1 calc R U
C54 C 0.8584(5) 0.36581(15) 0.2374(2) 0.0245(10) Uani 1 1 d . .
H54A H 0.809194 0.392710 0.259350 0.029 Uiso 1 1 calc R U
C55 C 0.9725(5) 0.33927(16) 0.2679(2) 0.0290(11) Uani 1 1 d . .
H55A H 1.001449 0.347437 0.310914 0.035 Uiso 1 1 calc R U
C56 C 1.0431(5) 0.30080(15) 0.2347(2) 0.0250(11) Uani 1 1 d . .
H56A H 1.123526 0.283087 0.254578 0.030 Uiso 1 1 calc R U
C57 C 0.9984(4) 0.28763(14) 0.17250(19) 0.0184(10) Uani 1 1 d . .
H57A H 1.048510 0.260680 0.151091 0.022 Uiso 1 1 calc R U

loop_
_atom_site_aniso_label
_atom_site_aniso_U_11
_atom_site_aniso_U_22
_atom_site_aniso_U_33
_atom_site_aniso_U_23
_atom_site_aniso_U_13
_atom_site_aniso_U_12
Ru1 0.01709(17) 0.01524(16) 0.01682(19) -0.00151(16) 0.00155(13) -0.00021(16)
N1 0.021(2) 0.0171(18) 0.019(2) -0.0027(15) 0.0034(16) -0.0001(15)
C1 0.026(3) 0.026(2) 0.018(3) -0.0012(19) -0.002(2) 0.001(2)
B1 0.010(2) 0.019(2) 0.023(3) 0.004(2) 0.000(2) 0.0019(19)
N2 0.026(2) 0.026(2) 0.016(2) -0.0070(16) 0.0000(16) 0.0073(16)
C2 0.028(3) 0.048(3) 0.022(3) 0.000(2) -0.002(2) 0.011(2)
N3 0.038(3) 0.028(2) 0.012(2) -0.0025(16) 0.0029(17) 0.0095(17)
C3 0.038(3) 0.047(3) 0.031(3) 0.003(2) 0.001(3) 0.026(2)
C4 0.038(3) 0.026(2) 0.029(3) -0.002(2) 0.007(2) 0.010(2)
N4 0.030(2) 0.020(2) 0.030(2) -0.0063(17) 0.0061(18) -0.0024(17)
C5 0.025(3) 0.017(2) 0.023(3) 0.0000(18) 0.004(2) 0.0038(18)
C6 0.031(3) 0.017(2) 0.028(3) -0.0057(19) 0.003(2) 0.0015(19)
C7 0.024(2) 0.023(2) 0.018(2) -0.002(2) 0.0001(18) 0.001(2)
C8 0.045(3) 0.048(3) 0.014(3) -0.013(2) -0.001(2) 0.013(3)
C9 0.054(3) 0.050(3) 0.013(3) -0.005(2) 0.005(2) 0.021(3)
C10 0.032(3) 0.028(2) 0.014(2) 0.0048(19) 0.005(2) 0.007(2)
C11 0.031(3) 0.040(3) 0.018(3) 0.010(2) 0.004(2) 0.006(2)
C12 0.037(3) 0.044(3) 0.026(3) 0.011(2) 0.007(2) 0.015(3)
C13 0.047(4) 0.036(3) 0.020(3) 0.011(2) 0.010(2) 0.013(3)
C14 0.044(3) 0.036(3) 0.021(3) 0.005(2) 0.006(2) -0.004(2)
C15 0.034(3) 0.037(3) 0.013(3) 0.009(2) 0.002(2) 0.005(2)
C16 0.046(4) 0.053(3) 0.031(3) 0.004(2) -0.006(3) -0.002(3)
C17 0.058(4) 0.044(3) 0.042(3) 0.015(2) 0.015(3) 0.014(3)
C18 0.031(3) 0.052(3) 0.031(3) 0.004(2) 0.004(2) 0.002(2)
C19 0.021(3) 0.020(2) 0.026(3) 0.0064(19) 0.000(2) -0.0041(18)
C20 0.015(2) 0.027(2) 0.029(3) -0.007(2) 0.003(2) -0.0083(19)
C21 0.017(2) 0.033(3) 0.019(3) 0.0007(19) -0.0007(19) 0.0034(19)
C22 0.011(2) 0.028(2) 0.025(3) 0.0012(19) 0.0079(19) 0.0009(18)
C23 0.016(2) 0.022(2) 0.019(3) 0.0032(19) 0.0048(19) -0.0043(18)
C24 0.044(3) 0.027(3) 0.040(3) 0.005(2) 0.007(3) -0.009(2)
C25 0.038(3) 0.052(3) 0.034(3) -0.006(2) -0.007(2) -0.014(3)
C26 0.034(3) 0.045(3) 0.034(3) 0.004(2) 0.003(2) 0.014(2)
C27 0.030(3) 0.028(2) 0.033(3) -0.007(2) 0.016(2) 0.003(2)
C28 0.029(3) 0.039(3) 0.027(3) 0.002(2) 0.002(2) 0.000(2)
C29 0.022(2) 0.020(2) 0.016(2) 0.0044(18) 0.0080(19) 0.0046(19)
C30 0.025(3) 0.016(2) 0.026(3) -0.0056(18) 0.001(2) -0.0040(18)
C31 0.029(3) 0.045(3) 0.039(3) -0.005(2) 0.000(2) -0.005(2)
C32 0.037(3) 0.027(2) 0.035(3) -0.009(2) 0.012(2) 0.000(2)
C33 0.044(3) 0.024(2) 0.040(3) 0.002(2) 0.004(2) 0.000(2)
C34 0.011(2) 0.012(2) 0.024(3) 0.0044(17) 0.0012(18) 0.0004(16)
C35 0.023(3) 0.012(2) 0.029(3) 0.0030(18) -0.004(2) 0.0007(18)
C36 0.019(3) 0.022(2) 0.035(3) 0.006(2) 0.003(2) -0.0006(19)
C37 0.011(2) 0.028(3) 0.054(4) -0.001(2) 0.000(2) -0.0046(19)
C38 0.024(3) 0.040(3) 0.038(3) -0.008(2) -0.012(2) -0.004(2)
C39 0.018(2) 0.029(2) 0.030(3) -0.004(2) 0.002(2) -0.001(2)
C40 0.017(2) 0.015(2) 0.011(2) -0.0063(16) -0.0010(18) 0.0005(17)
C41 0.019(2) 0.021(2) 0.020(2) -0.0036(18) -0.0011(19) -0.0027(18)
C42 0.028(3) 0.015(2) 0.021(2) -0.0033(17) -0.001(2) 0.0062(18)
C43 0.035(3) 0.018(2) 0.023(3) 0.0018(18) -0.001(2) -0.004(2)
C44 0.022(2) 0.023(2) 0.025(2) -0.001(2) 0.0044(19) -0.006(2)
C45 0.018(2) 0.020(2) 0.021(2) 0.0002(18) 0.0001(19) 0.0000(18)
C46 0.013(2) 0.020(2) 0.016(2) 0.0016(18) -0.0055(18) -0.0050(17)
C47 0.022(3) 0.021(2) 0.022(3) 0.0010(18) -0.003(2) 0.0003(19)
C48 0.036(3) 0.029(3) 0.020(3) -0.007(2) 0.000(2) -0.003(2)
C49 0.035(3) 0.027(3) 0.035(3) -0.016(2) -0.005(2) 0.008(2)
C50 0.035(3) 0.020(2) 0.030(3) -0.001(2) -0.009(2) 0.000(2)
C51 0.020(2) 0.020(2) 0.023(3) 0.0005(18) 0.0000(19) -0.0010(18)
C52 0.013(2) 0.016(2) 0.021(2) 0.0071(17) 0.0055(18) -0.0046(17)
C53 0.019(2) 0.023(2) 0.021(3) 0.0030(19) -0.0005(19) 0.0013(18)
C54 0.032(3) 0.022(2) 0.020(3) -0.0013(19) 0.005(2) -0.002(2)
C55 0.035(3) 0.033(3) 0.019(3) 0.002(2) -0.002(2) -0.012(2)
C56 0.021(3) 0.027(2) 0.027(3) 0.010(2) -0.009(2) -0.007(2)
C57 0.017(2) 0.015(2) 0.023(3) 0.0020(18) -0.0007(19) -0.0031(17)

loop_
_atom_type_symbol
_atom_type_description
_atom_type_scat_dispersion_real
_atom_type_scat_dispersion_imag
_atom_type_scat_source
C C 0.0033 0.0016 'International Tables Vol C Tables 4.2.6.8 and 6.1.1.4'
N N 0.0061 0.0033 'International Tables Vol C Tables 4.2.6.8 and 6.1.1.4'
B B 0.0013 0.0007 'International Tables Vol C Tables 4.2.6.8 and 6.1.1.4'
Ru Ru -1.2594 0.8363 'International Tables Vol C Tables 4.2.6.8 and 6.1.1.4'
H H 0.0000 0.0000 'International Tables Vol C Tables 4.2.6.8 and 6.1.1.4'

loop_
_geom_angle_atom_site_label_1
_geom_angle_atom_site_label_2
_geom_angle_atom_site_label_3
_geom_angle
C29 Ru1 C7 96.18(16)
C29 Ru1 N1 90.66(15)
C7 Ru1 N1 83.39(14)
C29 Ru1 C21 110.59(15)
C7 Ru1 C21 106.54(15)
N1 Ru1 C21 154.87(13)
C29 Ru1 C22 90.41(15)
C7 Ru1 C22 142.67(16)
N1 Ru1 C22 133.38(14)
C21 Ru1 C22 37.96(14)
C29 Ru1 C23 107.00(15)
C7 Ru1 C23 156.68(15)
N1 Ru1 C23 98.62(14)
C21 Ru1 C23 63.15(15)
C22 Ru1 C23 37.50(14)
C29 Ru1 C20 148.42(16)
C7 Ru1 C20 96.19(15)
N1 Ru1 C20 119.59(13)
C21 Ru1 C20 37.86(14)
C22 Ru1 C20 62.83(15)
C23 Ru1 C20 62.47(15)
C29 Ru1 C19 144.53(15)
C7 Ru1 C19 119.29(15)
N1 Ru1 C19 92.57(13)
C21 Ru1 C19 62.36(15)
C22 Ru1 C19 62.43(14)
C23 Ru1 C19 37.65(14)
C20 Ru1 C19 36.46(14)
C1 N1 C5 116.9(3)
C1 N1 Ru1 120.8(3)
C5 N1 Ru1 121.6(3)
N1 C1 C2 123.3(4)
N1 C1 H1A 118.4
C2 C1 H1A 118.4
C40 B1 C52 104.4(3)
C40 B1 C34 109.8(3)
C52 B1 C34 112.3(3)
C40 B1 C46 111.6(3)
C52 B1 C46 113.4(3)
C34 B1 C46 105.5(3)
C7 N2 C8 112.8(3)
C7 N2 C6 122.2(3)
C8 N2 C6 125.0(3)
C1 C2 C3 119.1(4)
C1 C2 H2A 120.4
C3 C2 H2A 120.4
C7 N3 C9 111.1(3)
C7 N3 C10 127.0(3)
C9 N3 C10 121.8(3)
C4 C3 C2 118.3(4)
C4 C3 H3A 120.8
C2 C3 H3A 120.8
C3 C4 C5 120.0(4)
C3 C4 H4A 120.0
C5 C4 H4A 120.0
C29 N4 C30 175.9(4)
N1 C5 C4 122.3(4)
N1 C5 C6 117.0(3)
C4 C5 C6 120.6(4)
N2 C6 C5 113.1(3)
N2 C6 H6A 109.0
C5 C6 H6A 109.0
N2 C6 H6B 109.0
C5 C6 H6B 109.0
H6A C6 H6B 107.8
N2 C7 N3 102.8(3)
N2 C7 Ru1 119.6(3)
N3 C7 Ru1 137.5(3)
C9 C8 N2 106.1(4)
C9 C8 H8A 127.0
N2 C8 H8A 127.0
C8 C9 N3 107.2(4)
C8 C9 H9A 126.4
N3 C9 H9A 126.4
C11 C10 C15 122.8(4)
C11 C10 N3 119.8(4)
C15 C10 N3 117.2(4)
C10 C11 C12 117.3(4)
C10 C11 C16 122.2(4)
C12 C11 C16 120.4(4)
C13 C12 C11 122.2(4)
C13 C12 H12A 118.9
C11 C12 H12A 118.9
C14 C13 C12 118.3(4)
C14 C13 C17 120.7(5)
C12 C13 C17 121.0(5)
C13 C14 C15 122.5(4)
C13 C14 H14A 118.8
C15 C14 H14A 118.8
C14 C15 C10 116.7(4)
C14 C15 C18 121.9(4)
C10 C15 C18 121.4(4)
C11 C16 H16A 109.5
C11 C16 H16B 109.5
H16A C16 H16B 109.5
C11 C16 H16C 109.5
H16A C16 H16C 109.5
H16B C16 H16C 109.5
C13 C17 H17A 109.5
C13 C17 H17B 109.5
H17A C17 H17B 109.5
C13 C17 H17C 109.5
H17A C17 H17C 109.5
H17B C17 H17C 109.5
C15 C18 H18A 109.5
C15 C18 H18B 109.5
H18A C18 H18B 109.5
C15 C18 H18C 109.5
H18A C18 H18C 109.5
H18B C18 H18C 109.5
C20 C19 C23 108.8(3)
C20 C19 C24 128.0(4)
C23 C19 C24 123.0(4)
C20 C19 Ru1 71.5(2)
C23 C19 Ru1 70.3(2)
C24 C19 Ru1 128.0(3)
C19 C20 C21 108.0(3)
C19 C20 C25 127.3(4)
C21 C20 C25 124.5(4)
C19 C20 Ru1 72.1(2)
C21 C20 Ru1 69.4(2)
C25 C20 Ru1 127.4(3)
C22 C21 C20 107.5(3)
C22 C21 C26 124.6(4)
C20 C21 C26 126.2(4)
C22 C21 Ru1 71.1(2)
C20 C21 Ru1 72.7(2)
C26 C21 Ru1 133.2(3)
C23 C22 C21 108.6(3)
C23 C22 C27 126.4(4)
C21 C22 C27 125.0(4)
C23 C22 Ru1 72.2(2)
C21 C22 Ru1 71.0(2)
C27 C22 Ru1 125.9(3)
C22 C23 C19 107.1(4)
C22 C23 C28 128.7(4)
C19 C23 C28 123.9(4)
C22 C23 Ru1 70.3(2)
C19 C23 Ru1 72.1(2)
C28 C23 Ru1 127.6(3)
C19 C24 H24A 109.5
C19 C24 H24B 109.5
H24A C24 H24B 109.5
C19 C24 H24C 109.5
H24A C24 H24C 109.5
H24B C24 H24C 109.5
C20 C25 H25A 109.5
C20 C25 H25B 109.5
H25A C25 H25B 109.5
C20 C25 H25C 109.5
H25A C25 H25C 109.5
H25B C25 H25C 109.5
C21 C26 H26A 109.5
C21 C26 H26B 109.5
H26A C26 H26B 109.5
C21 C26 H26C 109.5
H26A C26 H26C 109.5
H26B C26 H26C 109.5
C22 C27 H27A 109.5
C22 C27 H27B 109.5
H27A C27 H27B 109.5
C22 C27 H27C 109.5
H27A C27 H27C 109.5
H27B C27 H27C 109.5
C23 C28 H28A 109.5
C23 C28 H28B 109.5
H28A C28 H28B 109.5
C23 C28 H28C 109.5
H28A C28 H28C 109.5
H28B C28 H28C 109.5
N4 C29 Ru1 170.9(4)
N4 C30 C32 107.8(3)
N4 C30 C31 108.2(3)
C32 C30 C31 110.7(4)
N4 C30 C33 108.1(3)
C32 C30 C33 110.9(3)
C31 C30 C33 110.9(3)
C30 C31 H31A 109.5
C30 C31 H31B 109.5
H31A C31 H31B 109.5
C30 C31 H31C 109.5
H31A C31 H31C 109.5
H31B C31 H31C 109.5
C30 C32 H32A 109.5
C30 C32 H32B 109.5
H32A C32 H32B 109.5
C30 C32 H32C 109.5
H32A C32 H32C 109.5
H32B C32 H32C 109.5
C30 C33 H33A 109.5
C30 C33 H33B 109.5
H33A C33 H33B 109.5
C30 C33 H33C 109.5
H33A C33 H33C 109.5
H33B C33 H33C 109.5
C35 C34 C39 114.6(4)
C35 C34 B1 125.5(4)
C39 C34 B1 119.8(3)
C34 C35 C36 122.9(4)
C34 C35 H35A 118.5
C36 C35 H35A 118.5
C37 C36 C35 120.9(4)
C37 C36 H36A 119.6
C35 C36 H36A 119.6
C36 C37 C38 117.9(4)
C36 C37 H37A 121.1
C38 C37 H37A 121.1
C37 C38 C39 121.0(4)
C37 C38 H38A 119.5
C39 C38 H38A 119.5
C38 C39 C34 122.7(4)
C38 C39 H39A 118.7
C34 C39 H39A 118.7
C45 C40 C41 115.1(3)
C45 C40 B1 121.6(3)
C41 C40 B1 122.9(3)
C42 C41 C40 123.0(4)
C42 C41 H41A 118.5
C40 C41 H41A 118.5
C43 C42 C41 119.4(4)
C43 C42 H42A 120.3
C41 C42 H42A 120.3
C42 C43 C44 120.0(4)
C42 C43 H43A 120.0
C44 C43 H43A 120.0
C43 C44 C45 119.8(4)
C43 C44 H44A 120.1
C45 C44 H44A 120.1
C44 C45 C40 122.8(4)
C44 C45 H45A 118.6
C40 C45 H45A 118.6
C47 C46 C51 114.2(3)
C47 C46 B1 124.7(3)
C51 C46 B1 120.9(3)
C48 C47 C46 123.5(4)
C48 C47 H47A 118.3
C46 C47 H47A 118.3
C49 C48 C47 119.8(4)
C49 C48 H48A 120.1
C47 C48 H48A 120.1
C48 C49 C50 119.4(4)
C48 C49 H49A 120.3
C50 C49 H49A 120.3
C49 C50 C51 119.9(4)
C49 C50 H50A 120.1
C51 C50 H50A 120.1
C50 C51 C46 123.2(4)
C50 C51 H51A 118.4
C46 C51 H51A 118.4
C57 C52 C53 115.0(4)
C57 C52 B1 125.9(4)
C53 C52 B1 119.0(3)
C54 C53 C52 123.1(4)
C54 C53 H53A 118.5
C52 C53 H53A 118.5
C53 C54 C55 119.8(4)
C53 C54 H54A 120.1
C55 C54 H54A 120.1
C56 C55 C54 118.9(4)
C56 C55 H55A 120.6
C54 C55 H55A 120.6
C55 C56 C57 120.9(4)
C55 C56 H56A 119.6
C57 C56 H56A 119.6
C56 C57 C52 122.3(4)
C56 C57 H57A 118.9
C52 C57 H57A 118.9

loop_
_geom_bond_atom_site_label_1
_geom_bond_atom_site_label_2
_geom_bond_distance
Ru1 C29 1.934(4)
Ru1 C7 2.061(4)
Ru1 N1 2.131(3)
Ru1 C21 2.204(4)
Ru1 C22 2.206(4)
Ru1 C23 2.231(4)
Ru1 C20 2.248(4)
Ru1 C19 2.255(4)
N1 C1 1.353(5)
N1 C5 1.355(5)
C1 C2 1.376(6)
C1 H1A 0.9500
B1 C40 1.642(6)
B1 C52 1.644(6)
B1 C34 1.649(6)
B1 C46 1.655(6)
N2 C7 1.359(5)
N2 C8 1.379(5)
N2 C6 1.458(5)
C2 C3 1.382(6)
C2 H2A 0.9500
N3 C7 1.368(5)
N3 C9 1.392(5)
N3 C10 1.444(5)
C3 C4 1.378(6)
C3 H3A 0.9500
C4 C5 1.379(5)
C4 H4A 0.9500
N4 C29 1.169(5)
N4 C30 1.458(5)
C5 C6 1.506(5)
C6 H6A 0.9900
C6 H6B 0.9900
C8 C9 1.337(6)
C8 H8A 0.9500
C9 H9A 0.9500
C10 C11 1.386(6)
C10 C15 1.407(6)
C11 C12 1.401(6)
C11 C16 1.506(6)
C12 C13 1.388(6)
C12 H12A 0.9500
C13 C14 1.383(6)
C13 C17 1.512(6)
C14 C15 1.403(6)
C14 H14A 0.9500
C15 C18 1.505(6)
C16 H16A 0.9800
C16 H16B 0.9800
C16 H16C 0.9800
C17 H17A 0.9800
C17 H17B 0.9800
C17 H17C 0.9800
C18 H18A 0.9800
C18 H18B 0.9800
C18 H18C 0.9800
C19 C20 1.409(5)
C19 C23 1.448(5)
C19 C24 1.497(5)
C20 C21 1.445(5)
C20 C25 1.504(5)
C21 C22 1.435(5)
C21 C26 1.504(5)
C22 C23 1.427(5)
C22 C27 1.500(5)
C23 C28 1.498(5)
C24 H24A 0.9800
C24 H24B 0.9800
C24 H24C 0.9800
C25 H25A 0.9800
C25 H25B 0.9800
C25 H25C 0.9800
C26 H26A 0.9800
C26 H26B 0.9800
C26 H26C 0.9800
C27 H27A 0.9800
C27 H27B 0.9800
C27 H27C 0.9800
C28 H28A 0.9800
C28 H28B 0.9800
C28 H28C 0.9800
C30 C32 1.522(5)
C30 C31 1.522(6)
C30 C33 1.524(5)
C31 H31A 0.9800
C31 H31B 0.9800
C31 H31C 0.9800
C32 H32A 0.9800
C32 H32B 0.9800
C32 H32C 0.9800
C33 H33A 0.9800
C33 H33B 0.9800
C33 H33C 0.9800
C34 C35 1.390(5)
C34 C39 1.399(5)
C35 C36 1.394(5)
C35 H35A 0.9500
C36 C37 1.367(6)
C36 H36A 0.9500
C37 C38 1.381(6)
C37 H37A 0.9500
C38 C39 1.384(6)
C38 H38A 0.9500
C39 H39A 0.9500
C40 C45 1.398(5)
C40 C41 1.403(5)
C41 C42 1.393(5)
C41 H41A 0.9500
C42 C43 1.371(6)
C42 H42A 0.9500
C43 C44 1.382(5)
C43 H43A 0.9500
C44 C45 1.385(5)
C44 H44A 0.9500
C45 H45A 0.9500
C46 C47 1.398(5)
C46 C51 1.409(5)
C47 C48 1.397(5)
C47 H47A 0.9500
C48 C49 1.377(5)
C48 H48A 0.9500
C49 C50 1.378(6)
C49 H49A 0.9500
C50 C51 1.394(5)
C50 H50A 0.9500
C51 H51A 0.9500
C52 C57 1.401(5)
C52 C53 1.410(5)
C53 C54 1.385(5)
C53 H53A 0.9500
C54 C55 1.387(6)
C54 H54A 0.9500
C55 C56 1.379(6)
C55 H55A 0.9500
C56 C57 1.388(5)
C56 H56A 0.9500
C57 H57A 0.9500

loop_
_geom_torsion_atom_site_label_1
_geom_torsion_atom_site_label_2
_geom_torsion_atom_site_label_3
_geom_torsion_atom_site_label_4
_geom_torsion
C5 N1 C1 C2 -3.1(6)
Ru1 N1 C1 C2 166.8(3)
N1 C1 C2 C3 0.8(7)
C1 C2 C3 C4 0.9(7)
C2 C3 C4 C5 -0.4(7)
C1 N1 C5 C4 3.6(6)
Ru1 N1 C5 C4 -166.1(3)
C1 N1 C5 C6 -179.5(3)
Ru1 N1 C5 C6 10.8(5)
C3 C4 C5 N1 -2.0(7)
C3 C4 C5 C6 -178.8(4)
C7 N2 C6 C5 -55.3(5)
C8 N2 C6 C5 126.0(4)
N1 C5 C6 N2 48.1(5)
C4 C5 C6 N2 -134.9(4)
C8 N2 C7 N3 -0.9(5)
C6 N2 C7 N3 -179.7(4)
C8 N2 C7 Ru1 177.2(3)
C6 N2 C7 Ru1 -1.6(5)
C9 N3 C7 N2 1.1(5)
C10 N3 C7 N2 -174.3(4)
C9 N3 C7 Ru1 -176.5(4)
C10 N3 C7 Ru1 8.1(7)
C7 N2 C8 C9 0.4(5)
C6 N2 C8 C9 179.2(4)
N2 C8 C9 N3 0.3(5)
C7 N3 C9 C8 -0.9(6)
C10 N3 C9 C8 174.7(4)
C7 N3 C10 C11 -100.7(5)
C9 N3 C10 C11 84.4(5)
C7 N3 C10 C15 84.2(5)
C9 N3 C10 C15 -90.8(5)
C15 C10 C11 C12 -5.5(6)
N3 C10 C11 C12 179.7(3)
C15 C10 C11 C16 169.3(4)
N3 C10 C11 C16 -5.5(6)
C10 C11 C12 C13 2.7(6)
C16 C11 C12 C13 -172.2(4)
C11 C12 C13 C14 2.0(6)
C11 C12 C13 C17 -179.5(4)
C12 C13 C14 C15 -4.1(6)
C17 C13 C14 C15 177.4(4)
C13 C14 C15 C10 1.5(6)
C13 C14 C15 C18 178.5(4)
C11 C10 C15 C14 3.5(6)
N3 C10 C15 C14 178.4(3)
C11 C10 C15 C18 -173.6(4)
N3 C10 C15 C18 1.4(6)
C23 C19 C20 C21 0.2(4)
C24 C19 C20 C21 175.4(4)
Ru1 C19 C20 C21 -60.4(3)
C23 C19 C20 C25 -175.5(4)
C24 C19 C20 C25 -0.4(7)
Ru1 C19 C20 C25 123.8(4)
C23 C19 C20 Ru1 60.7(3)
C24 C19 C20 Ru1 -124.2(4)
C19 C20 C21 C22 -0.9(4)
C25 C20 C21 C22 175.0(4)
Ru1 C20 C21 C22 -63.0(3)
C19 C20 C21 C26 -166.5(4)
C25 C20 C21 C26 9.4(7)
Ru1 C20 C21 C26 131.4(4)
C19 C20 C21 Ru1 62.1(3)
C25 C20 C21 Ru1 -122.0(4)
C20 C21 C22 C23 1.2(4)
C26 C21 C22 C23 167.2(4)
Ru1 C21 C22 C23 -62.8(3)
C20 C21 C22 C27 -174.9(4)
C26 C21 C22 C27 -9.0(6)
Ru1 C21 C22 C27 121.1(4)
C20 C21 C22 Ru1 64.1(3)
C26 C21 C22 Ru1 -130.0(4)
C21 C22 C23 C19 -1.1(4)
C27 C22 C23 C19 175.0(4)
Ru1 C22 C23 C19 -63.1(3)
C21 C22 C23 C28 -175.1(4)
C27 C22 C23 C28 1.0(7)
Ru1 C22 C23 C28 122.9(4)
C21 C22 C23 Ru1 62.0(3)
C27 C22 C23 Ru1 -121.9(4)
C20 C19 C23 C22 0.5(4)
C24 C19 C23 C22 -174.9(4)
Ru1 C19 C23 C22 61.9(3)
C20 C19 C23 C28 174.9(4)
C24 C19 C23 C28 -0.6(6)
Ru1 C19 C23 C28 -123.7(4)
C20 C19 C23 Ru1 -61.4(3)
C24 C19 C23 Ru1 123.1(4)
C40 B1 C34 C35 -108.0(4)
C52 B1 C34 C35 7.7(5)
C46 B1 C34 C35 131.7(4)
C40 B1 C34 C39 70.3(4)
C52 B1 C34 C39 -174.1(3)
C46 B1 C34 C39 -50.1(4)
C39 C34 C35 C36 0.7(5)
B1 C34 C35 C36 179.1(3)
C34 C35 C36 C37 0.0(6)
C35 C36 C37 C38 -0.8(6)
C36 C37 C38 C39 0.8(7)
C37 C38 C39 C34 0.0(7)
C35 C34 C39 C38 -0.8(6)
B1 C34 C39 C38 -179.2(4)
C52 B1 C40 C45 65.3(4)
C34 B1 C40 C45 -174.1(3)
C46 B1 C40 C45 -57.5(5)
C52 B1 C40 C41 -107.6(4)
C34 B1 C40 C41 13.0(5)
C46 B1 C40 C41 129.6(4)
C45 C40 C41 C42 0.1(5)
B1 C40 C41 C42 173.4(3)
C40 C41 C42 C43 0.0(6)
C41 C42 C43 C44 0.6(6)
C42 C43 C44 C45 -1.2(6)
C43 C44 C45 C40 1.3(6)
C41 C40 C45 C44 -0.7(5)
B1 C40 C45 C44 -174.1(4)
C40 B1 C46 C47 -9.0(6)
C52 B1 C46 C47 -126.5(4)
C34 B1 C46 C47 110.1(4)
C40 B1 C46 C51 175.8(3)
C52 B1 C46 C51 58.3(5)
C34 B1 C46 C51 -65.1(4)
C51 C46 C47 C48 -1.2(6)
B1 C46 C47 C48 -176.7(4)
C46 C47 C48 C49 -0.4(7)
C47 C48 C49 C50 1.8(7)
C48 C49 C50 C51 -1.6(7)
C49 C50 C51 C46 -0.1(7)
C47 C46 C51 C50 1.4(6)
B1 C46 C51 C50 177.1(4)
C40 B1 C52 C57 -120.0(4)
C34 B1 C52 C57 121.2(4)
C46 B1 C52 C57 1.7(5)
C40 B1 C52 C53 57.5(4)
C34 B1 C52 C53 -61.4(4)
C46 B1 C52 C53 179.1(3)
C57 C52 C53 C54 -2.7(6)
B1 C52 C53 C54 179.6(3)
C52 C53 C54 C55 1.6(6)
C53 C54 C55 C56 0.8(6)
C54 C55 C56 C57 -2.0(6)
C55 C56 C57 C52 0.8(6)
C53 C52 C57 C56 1.5(5)
B1 C52 C57 C56 179.0(3)
